data_7040881
loop_
_publ_author_name
'Marri, Subba R.'
'Kumar, Jitendra'
'Panyarat, Kitt'
'Horike, Satoshi'
'Behera, J. N.'

_publ_section_title
;
 Kagome-type isostructural 3D-transition metal fluorosulfates with spin
 3/2 and 1: synthesis, structure and characterization.
;
_journal_issue 44
_journal_name_full 'Dalton transactions (Cambridge, England : 2003)'
_journal_page_first 17792
_journal_page_last 17797
_journal_paper_doi 10.1039/c6dt03173k
_journal_volume 45
_journal_year 2016
_chemical_formula_sum 'F H3 Ni O5 S'
_chemical_formula_weight 192.79
_chemical_name_systematic
;
 ?
;
_space_group_IT_number 52
_symmetry_cell_setting orthorhombic
_symmetry_space_group_name_Hall '-P 2a 2bc'
_symmetry_space_group_name_H-M 'P n n a'
_atom_sites_solution_hydrogens geom
_atom_sites_solution_primary direct
_atom_sites_solution_secondary difmap
_audit_creation_method SHELXL-97
_audit_update_record
;
2016-01-31 deposited with the CCDC.
2016-10-12 downloaded from the CCDC.
;
_cell_angle_alpha 90.00
_cell_angle_beta 90.00
_cell_angle_gamma 90.00
_cell_formula_units_Z 8
_cell_length_a 13.0149(3)
_cell_length_b 10.6079(3)
_cell_length_c 6.5455(2)
_cell_measurement_reflns_used 1380
_cell_measurement_temperature 296(2)
_cell_measurement_theta_max 30.5
_cell_measurement_theta_min 3.1
_cell_volume 903.68(4)
_computing_cell_refinement 'Bruker SAINT'
_computing_data_collection 'Bruker APEX2'
_computing_data_reduction 'Bruker SAINT'
_computing_molecular_graphics 'Bruker SHELXTL'
_computing_publication_material 'Bruker SHELXTL'
_computing_structure_refinement 'SHELXL-97 (Sheldrick, 2008)'
_computing_structure_solution 'SHELXS-97 (Sheldrick, 2008)'
_diffrn_ambient_temperature 296(2)
_diffrn_measured_fraction_theta_full 0.996
_diffrn_measured_fraction_theta_max 0.996
_diffrn_measurement_device_type 'Bruker APEX-II CCD'
_diffrn_measurement_method '\f and \w scans'
_diffrn_radiation_monochromator graphite
_diffrn_radiation_source 'fine-focus sealed tube'
_diffrn_radiation_type MoK\a
_diffrn_radiation_wavelength 0.71073
_diffrn_reflns_av_R_equivalents 0.0599
_diffrn_reflns_av_sigmaI/netI 0.0281
_diffrn_reflns_limit_h_max 17
_diffrn_reflns_limit_h_min -18
_diffrn_reflns_limit_k_max 15
_diffrn_reflns_limit_k_min -15
_diffrn_reflns_limit_l_max 9
_diffrn_reflns_limit_l_min -9
_diffrn_reflns_number 15429
_diffrn_reflns_theta_full 30.49
_diffrn_reflns_theta_max 30.49
_diffrn_reflns_theta_min 3.13
_exptl_absorpt_coefficient_mu 4.708
_exptl_absorpt_correction_T_max 0.455
_exptl_absorpt_correction_T_min 0.390
_exptl_absorpt_correction_type multi-scan
_exptl_absorpt_process_details sadabs
_exptl_crystal_colour green
_exptl_crystal_density_diffrn 2.834
_exptl_crystal_density_method 'not measured'
_exptl_crystal_description block
_exptl_crystal_F_000 768
_exptl_crystal_size_max 0.20
_exptl_crystal_size_mid 0.19
_exptl_crystal_size_min 0.17
_refine_diff_density_max 0.899
_refine_diff_density_min -1.048
_refine_diff_density_rms 0.178
_refine_ls_extinction_coef 0.0043(6)
_refine_ls_extinction_expression Fc^*^=kFc[1+0.001xFc^2^\l^3^/sin(2\q)]^-1/4^
_refine_ls_extinction_method SHELXL
_refine_ls_goodness_of_fit_ref 1.359
_refine_ls_hydrogen_treatment mixed
_refine_ls_matrix_type full
_refine_ls_number_parameters 87
_refine_ls_number_reflns 1380
_refine_ls_number_restraints 9
_refine_ls_restrained_S_all 1.449
_refine_ls_R_factor_all 0.0572
_refine_ls_R_factor_gt 0.0503
_refine_ls_shift/su_max 0.000
_refine_ls_shift/su_mean 0.000
_refine_ls_structure_factor_coef Fsqd
_refine_ls_weighting_details 'calc w=1/[\s^2^(Fo^2^)+(0.0176P)^2^+9.7138P] where P=(Fo^2^+2Fc^2^)/3'
_refine_ls_weighting_scheme calc
_refine_ls_wR_factor_gt 0.1143
_refine_ls_wR_factor_ref 0.1164
_reflns_number_gt 1204
_reflns_number_total 1380
_reflns_threshold_expression >2sigma(I)
_cod_data_source_file c6dt03173k2.cif
_cod_data_source_block complex2
_cod_depositor_comments
;
The following automatic conversions were performed:

'_symmetry_cell_setting' value 'Orthorhombic' changed to
'orthorhombic' according to
/usr/data/users/saulius/crontab/automatic-downloads/rss-feeds/RSC/lib/dictionaries/cif_core.dic
dictionary named 'cif_core.dic' version 2.4.2 from 2011-04-26.

Automatic conversion script
Id: cif_fix_values 4268 2015-11-12 08:31:59Z antanas 

 Adding full bibliography for 7040880--7040881.cif.
;
_cod_database_code 7040881

loop_
_symmetry_equiv_pos_as_xyz
'x, y, z'
'-x+1/2, -y, z'
'-x+1/2, y+1/2, -z+1/2'
'x, -y+1/2, -z+1/2'
'-x, -y, -z'
'x-1/2, y, -z'
'x-1/2, -y-1/2, z-1/2'
'-x, y-1/2, z-1/2'

loop_
_atom_site_label
_atom_site_type_symbol
_atom_site_fract_x
_atom_site_fract_y
_atom_site_fract_z
_atom_site_U_iso_or_equiv
_atom_site_adp_type
_atom_site_occupancy
_atom_site_symmetry_multiplicity
_atom_site_calc_flag
_atom_site_refinement_flags
_atom_site_disorder_assembly
_atom_site_disorder_group
Ni1 Ni 0.62670(7) 0.2500 0.2500 0.0090(2) Uani 1 2 d S . .
Ni2 Ni 0.5000 0.0000 0.0000 0.0100(2) Uani 1 2 d S . .
S1 S 0.56859(14) 0.2500 -0.2500 0.0099(3) Uani 1 2 d S . .
S2 S 0.2500 0.0000 -0.0865(3) 0.0093(3) Uani 1 2 d S . .
F1 F 0.5192(3) 0.1207(3) 0.2253(6) 0.0185(8) Uani 1 1 d . . .
O1 O 0.6348(3) 0.2778(4) -0.0730(6) 0.0148(8) Uani 1 1 d . . .
O2 O 0.4994(3) -0.1425(4) 0.2077(6) 0.0142(8) Uani 1 1 d . . .
O3 O 0.7353(3) 0.1112(4) 0.2197(6) 0.0166(9) Uani 1 1 d . . .
O4 O 0.3403(3) 0.0207(4) 0.0441(6) 0.0137(8) Uani 1 1 d . . .
O1WA O 0.3535(8) 0.1879(9) 0.4378(18) 0.037(4) Uani 0.500(18) 1 d PD A 1
O1WB O 0.3663(8) 0.0693(10) 0.4654(17) 0.040(4) Uani 0.500(18) 1 d PD A 2
H1 H 0.4028 0.1317 0.4068 0.050 Uiso 1 1 d D . .
H2 H 0.3191 0.1180 0.4003 0.050 Uiso 1 1 d D . .
H3 H 0.3567 0.1369 0.5474 0.050 Uiso 1 1 d D . .

loop_
_atom_site_aniso_label
_atom_site_aniso_U_11
_atom_site_aniso_U_22
_atom_site_aniso_U_33
_atom_site_aniso_U_23
_atom_site_aniso_U_13
_atom_site_aniso_U_12
Ni1 0.0085(4) 0.0085(4) 0.0100(4) -0.0008(4) 0.000 0.000
Ni2 0.0103(4) 0.0074(4) 0.0124(4) 0.0011(4) -0.0011(3) -0.0010(4)
S1 0.0104(8) 0.0090(7) 0.0104(7) 0.0009(7) 0.000 0.000
S2 0.0088(7) 0.0100(7) 0.0090(7) 0.000 0.000 0.0020(6)
F1 0.0171(16) 0.0153(16) 0.023(2) -0.0044(14) 0.0040(15) -0.0058(13)
O1 0.0165(19) 0.017(2) 0.0104(17) -0.0001(15) -0.0010(15) -0.0036(15)
O2 0.0176(19) 0.0140(18) 0.011(2) 0.0068(15) -0.0039(15) -0.0066(15)
O3 0.017(2) 0.0167(18) 0.016(2) -0.0067(16) -0.0022(16) 0.0070(16)
O4 0.0095(17) 0.0170(19) 0.0145(19) -0.0019(15) -0.0034(14) -0.0010(15)
O1WA 0.037(7) 0.031(6) 0.042(7) 0.003(5) 0.007(5) -0.008(5)
O1WB 0.036(7) 0.054(8) 0.032(7) -0.003(5) 0.009(5) -0.011(6)

loop_
_atom_type_symbol
_atom_type_description
_atom_type_scat_dispersion_real
_atom_type_scat_dispersion_imag
_atom_type_scat_source
F F 0.0171 0.0103 'International Tables Vol C Tables 4.2.6.8 and 6.1.1.4'
H H 0.0000 0.0000 'International Tables Vol C Tables 4.2.6.8 and 6.1.1.4'
Ni Ni 0.3393 1.1124 'International Tables Vol C Tables 4.2.6.8 and 6.1.1.4'
O O 0.0106 0.0060 'International Tables Vol C Tables 4.2.6.8 and 6.1.1.4'
S S 0.1246 0.1234 'International Tables Vol C Tables 4.2.6.8 and 6.1.1.4'

loop_
_geom_angle_atom_site_label_1
_geom_angle_atom_site_label_2
_geom_angle_atom_site_label_3
_geom_angle
_geom_angle_site_symmetry_1
_geom_angle_site_symmetry_3
F1 Ni1 F1 89.3(2) . 4
F1 Ni1 O3 178.07(16) . 4
F1 Ni1 O3 88.93(16) 4 4
F1 Ni1 O3 88.93(16) . .
F1 Ni1 O3 178.07(16) 4 .
O3 Ni1 O3 92.9(2) 4 .
F1 Ni1 O1 92.88(16) . .
F1 Ni1 O1 91.16(17) 4 .
O3 Ni1 O1 87.84(16) 4 .
O3 Ni1 O1 88.24(17) . .
F1 Ni1 O1 91.16(17) . 4
F1 Ni1 O1 92.88(16) 4 4
O3 Ni1 O1 88.24(17) 4 4
O3 Ni1 O1 87.84(16) . 4
O1 Ni1 O1 174.3(2) . 4
F1 Ni2 F1 180.0(2) . 5_655
F1 Ni2 O2 90.99(16) . 5_655
F1 Ni2 O2 89.01(16) 5_655 5_655
F1 Ni2 O2 89.01(16) . .
F1 Ni2 O2 90.99(16) 5_655 .
O2 Ni2 O2 180.00(15) 5_655 .
F1 Ni2 O4 92.59(15) . 5_655
F1 Ni2 O4 87.41(15) 5_655 5_655
O2 Ni2 O4 88.98(16) 5_655 5_655
O2 Ni2 O4 91.02(16) . 5_655
F1 Ni2 O4 87.41(15) . .
F1 Ni2 O4 92.59(15) 5_655 .
O2 Ni2 O4 91.02(16) 5_655 .
O2 Ni2 O4 88.98(16) . .
O4 Ni2 O4 180.0(2) 5_655 .
O2 S1 O2 105.9(4) 5_655 8_665
O2 S1 O1 111.1(2) 5_655 .
O2 S1 O1 110.2(2) 8_665 .
O2 S1 O1 110.2(2) 5_655 4_554
O2 S1 O1 111.1(2) 8_665 4_554
O1 S1 O1 108.4(3) . 4_554
O4 S2 O4 108.9(3) . 2
O4 S2 O3 111.0(2) . 5_655
O4 S2 O3 109.1(2) 2 5_655
O4 S2 O3 109.1(2) . 6
O4 S2 O3 111.0(2) 2 6
O3 S2 O3 107.7(4) 5_655 6
Ni1 F1 Ni2 127.27(19) . .
S1 O1 Ni1 136.1(3) . .
S1 O2 Ni2 134.8(3) 5_655 .
S2 O3 Ni1 136.0(3) 5_655 .
S2 O4 Ni2 133.8(3) . .

loop_
_geom_bond_atom_site_label_1
_geom_bond_atom_site_label_2
_geom_bond_distance
_geom_bond_site_symmetry_2
Ni1 F1 1.966(3) .
Ni1 F1 1.966(3) 4
Ni1 O3 2.051(4) 4
Ni1 O3 2.051(4) .
Ni1 O1 2.138(4) .
Ni1 O1 2.138(4) 4
Ni2 F1 1.968(4) .
Ni2 F1 1.968(4) 5_655
Ni2 O2 2.033(4) 5_655
Ni2 O2 2.033(4) .
Ni2 O4 2.110(4) 5_655
Ni2 O4 2.110(4) .
S1 O2 1.470(4) 5_655
S1 O2 1.470(4) 8_665
S1 O1 1.474(4) .
S1 O1 1.474(4) 4_554
S2 O4 1.470(4) .
S2 O4 1.470(4) 2
S2 O3 1.479(4) 5_655
S2 O3 1.479(4) 6
O2 S1 1.470(4) 5_655
O3 S2 1.479(4) 5_655
